data_7150883
loop_
_publ_author_name
'Fischer, Lucile'
'Didierjean, Claude'
'Jolibois, Franck'
'Semetey, Vincent'
'Manuel Lozano, Jose'
'Briand, Jean-Paul'
'Marraud, Michel'
'Poteau, Romuald'
'Guichard, Gilles'

_publ_section_title
;
 Propensity for local folding induced by the urea fragment in
 short-chain oligomers
;
_journal_issue 14
_journal_name_full 'Organic &amp; Biomolecular Chemistry'
_journal_page_first 2596
_journal_page_last 2610
_journal_paper_doi 10.1039/b801139g
_journal_volume 6
_journal_year 2008
_chemical_compound_source 'synthesis as described'
_chemical_formula_moiety 'C13 H25 N3 O3'
_chemical_formula_sum 'C13 H25 N3 O3'
_chemical_formula_weight 271.36
_chemical_name_systematic
;
?
;
_space_group_IT_number 14
_symmetry_cell_setting monoclinic
_symmetry_Int_Tables_number 14
_symmetry_space_group_name_Hall '-P 2ybc'
_symmetry_space_group_name_H-M 'P 1 21/c 1'
_atom_sites_solution_hydrogens geom
_atom_sites_solution_primary direct
_atom_sites_solution_secondary difmap
_audit_creation_date 2007-04-26T12:34:01-00:00
_audit_creation_method 'WinGX routine CIF_UPDATE'
_cell_angle_alpha 90
_cell_angle_beta 98.536(2)
_cell_angle_gamma 90
_cell_formula_units_Z 8
_cell_length_a 9.4284(2)
_cell_length_b 15.8240(3)
_cell_length_c 21.0020(5)
_cell_measurement_reflns_used 11307
_cell_measurement_temperature 293(2)
_cell_measurement_theta_max 25.5
_cell_measurement_theta_min 1.018
_cell_measurement_wavelength 0.71073
_cell_volume 3098.68(12)
_computing_cell_refinement 'HKL Scalepack (Otwinowski & Minor 1997)'
_computing_data_collection 'Collect (Nonius BV, 1997-2000)'
_computing_data_reduction 'HKL Denzo and Scalepack (Otwinowski & Minor 1997)'
_computing_molecular_graphics 'Ortep-3 for Windows (Farrugia, 1997)'
_computing_publication_material 'WinGX publication routines (Farrugia, 1999)'
_computing_structure_refinement 'SHELXL-97 (Sheldrick, 1997)'
_computing_structure_solution 'SHELXS-97 (Sheldrick, 1997)'
_diffrn_ambient_temperature 293(2)
_diffrn_measured_fraction_theta_full 0.999
_diffrn_measured_fraction_theta_max 0.999
_diffrn_radiation_monochromator graphite
_diffrn_radiation_probe x-ray
_diffrn_radiation_type MoK\a
_diffrn_radiation_wavelength 0.71073
_diffrn_reflns_av_R_equivalents 0.0442
_diffrn_reflns_av_unetI/netI 0.0524
_diffrn_reflns_limit_h_max 11
_diffrn_reflns_limit_h_min -11
_diffrn_reflns_limit_k_max 19
_diffrn_reflns_limit_k_min -19
_diffrn_reflns_limit_l_max 25
_diffrn_reflns_limit_l_min -25
_diffrn_reflns_number 11307
_diffrn_reflns_theta_full 25.5
_diffrn_reflns_theta_max 25.5
_diffrn_reflns_theta_min 2.18
_exptl_absorpt_coefficient_mu 0.083
_exptl_absorpt_correction_type none
_exptl_crystal_colour colorless
_exptl_crystal_density_diffrn 1.163
_exptl_crystal_density_method 'not measured'
_exptl_crystal_description prism
_exptl_crystal_F_000 1184
_exptl_crystal_size_max 0.2
_exptl_crystal_size_mid 0.1
_exptl_crystal_size_min 0.1
_refine_diff_density_max 0.205
_refine_diff_density_min -0.261
_refine_diff_density_rms 0.059
_refine_ls_extinction_method none
_refine_ls_goodness_of_fit_ref 0.95
_refine_ls_hydrogen_treatment constr
_refine_ls_matrix_type full
_refine_ls_number_parameters 353
_refine_ls_number_reflns 5770
_refine_ls_number_restraints 0
_refine_ls_restrained_S_all 0.95
_refine_ls_R_factor_all 0.1189
_refine_ls_R_factor_gt 0.0517
_refine_ls_shift/su_max 0
_refine_ls_shift/su_mean 0
_refine_ls_structure_factor_coef Fsqd
_refine_ls_weighting_details 'calc w=1/[\s^2^(Fo^2^)+(0.0868P)^2^+0.0000P] where P=(Fo^2^+2Fc^2^)/3'
_refine_ls_weighting_scheme calc
_refine_ls_wR_factor_gt 0.128
_refine_ls_wR_factor_ref 0.1544
_reflns_number_gt 2996
_reflns_number_total 5770
_reflns_threshold_expression >2sigma(I)
_cod_data_source_file b801139g-1.txt
_cod_data_source_block import
_cod_original_cell_volume 3098.68(11)
_cod_database_code 7150883

loop_
_symmetry_equiv_pos_as_xyz
'x, y, z'
'-x, y+1/2, -z+1/2'
'-x, -y, -z'
'x, -y-1/2, z-1/2'

loop_
_atom_site_label
_atom_site_type_symbol
_atom_site_fract_x
_atom_site_fract_y
_atom_site_fract_z
_atom_site_U_iso_or_equiv
_atom_site_adp_type
_atom_site_occupancy
_atom_site_symmetry_multiplicity
_atom_site_calc_flag
_atom_site_refinement_flags
_atom_site_disorder_assembly
_atom_site_disorder_group
C1 C 0.4704(2) -0.06249(14) 0.64364(11) 0.0668(6) Uani 1 1 d . . .
C2 C 0.5832(3) -0.07793(17) 0.70134(13) 0.0978(9) Uani 1 1 d . . .
H2A H 0.551 -0.0555 0.7392 0.147 Uiso 1 1 calc R . .
H2B H 0.6708 -0.0505 0.695 0.147 Uiso 1 1 calc R . .
H2C H 0.5995 -0.1376 0.7066 0.147 Uiso 1 1 calc R . .
C3 C 0.3247(3) -0.09645(18) 0.65344(16) 0.1161(11) Uani 1 1 d . . .
H3A H 0.2561 -0.0846 0.616 0.174 Uiso 1 1 calc R . .
H3B H 0.2949 -0.0698 0.6903 0.174 Uiso 1 1 calc R . .
H3C H 0.331 -0.1564 0.6602 0.174 Uiso 1 1 calc R . .
C4 C 0.5158(3) -0.09650(17) 0.58299(13) 0.0967(9) Uani 1 1 d . . .
H4A H 0.4421 -0.0855 0.5473 0.145 Uiso 1 1 calc R . .
H4B H 0.5313 -0.1563 0.5872 0.145 Uiso 1 1 calc R . .
H4C H 0.6031 -0.0694 0.5757 0.145 Uiso 1 1 calc R . .
O1 O 0.46570(14) 0.03043(9) 0.64155(6) 0.0616(4) Uani 1 1 d . . .
C5 C 0.3712(2) 0.07148(14) 0.59807(10) 0.0540(5) Uani 1 1 d . . .
O2 O 0.29179(15) 0.03908(10) 0.55412(7) 0.0737(5) Uani 1 1 d . . .
N1 N 0.37514(16) 0.15512(11) 0.60956(8) 0.0512(4) Uani 1 1 d . . .
C6 C 0.47275(19) 0.19853(13) 0.65928(9) 0.0494(5) Uani 1 1 d . . .
H6 H 0.5706 0.1774 0.6597 0.059 Uiso 1 1 calc R . .
C7 C 0.4624(2) 0.28934(15) 0.63508(12) 0.0720(7) Uani 1 1 d . . .
H7A H 0.478 0.3289 0.6707 0.086 Uiso 1 1 calc R . .
H7B H 0.5321 0.3001 0.6064 0.086 Uiso 1 1 calc R . .
C8 C 0.3117(3) 0.29625(15) 0.59969(13) 0.0788(7) Uani 1 1 d . . .
H8A H 0.2434 0.3045 0.6294 0.095 Uiso 1 1 calc R . .
H8B H 0.3033 0.3426 0.5692 0.095 Uiso 1 1 calc R . .
C9 C 0.2888(2) 0.21318(14) 0.56595(10) 0.0627(6) Uani 1 1 d . . .
H9A H 0.1883 0.1972 0.56 0.075 Uiso 1 1 calc R . .
H9B H 0.3216 0.2149 0.5243 0.075 Uiso 1 1 calc R . .
N2 N 0.42988(15) 0.18697(11) 0.72187(7) 0.0514(4) Uani 1 1 d . . .
H2 H 0.3405 0.1911 0.7255 0.062 Uiso 1 1 calc R . .
C10 C 0.52486(19) 0.16996(12) 0.77481(10) 0.0479(5) Uani 1 1 d . . .
O3 O 0.65595(13) 0.17166(10) 0.77475(7) 0.0662(4) Uani 1 1 d . . .
N3 N 0.46720(15) 0.15215(11) 0.82856(8) 0.0561(5) Uani 1 1 d . . .
H3 H 0.3753 0.1525 0.8261 0.067 Uiso 1 1 calc R . .
C11 C 0.5523(2) 0.13246(14) 0.89017(10) 0.0561(6) Uani 1 1 d . . .
H11 H 0.6297 0.1742 0.8982 0.067 Uiso 1 1 calc R . .
C12 C 0.4596(2) 0.14132(16) 0.94257(11) 0.0773(7) Uani 1 1 d . . .
H12A H 0.4198 0.1972 0.9414 0.116 Uiso 1 1 calc R . .
H12B H 0.5167 0.1318 0.9837 0.116 Uiso 1 1 calc R . .
H12C H 0.3834 0.1006 0.9359 0.116 Uiso 1 1 calc R . .
C13 C 0.6200(3) 0.04573(17) 0.89060(13) 0.0917(8) Uani 1 1 d . . .
H13A H 0.6786 0.0424 0.857 0.138 Uiso 1 1 calc R . .
H13B H 0.5461 0.0036 0.8836 0.138 Uiso 1 1 calc R . .
H13C H 0.6783 0.0362 0.9315 0.138 Uiso 1 1 calc R . .
C21 C 0.9341(2) 0.41598(13) 0.64798(11) 0.0621(6) Uani 1 1 d . . .
C22 C 1.0540(3) 0.43434(16) 0.70196(13) 0.0922(8) Uani 1 1 d . . .
H22A H 1.1437 0.4177 0.6893 0.138 Uiso 1 1 calc R . .
H22B H 1.0387 0.4033 0.7396 0.138 Uiso 1 1 calc R . .
H22C H 1.056 0.4937 0.7113 0.138 Uiso 1 1 calc R . .
C23 C 0.7894(3) 0.43942(18) 0.66562(16) 0.1144(11) Uani 1 1 d . . .
H23A H 0.7159 0.427 0.6301 0.172 Uiso 1 1 calc R . .
H23B H 0.788 0.4987 0.6753 0.172 Uiso 1 1 calc R . .
H23C H 0.7725 0.4075 0.7026 0.172 Uiso 1 1 calc R . .
C24 C 0.9621(3) 0.45855(16) 0.58709(13) 0.0988(9) Uani 1 1 d . . .
H24A H 0.8845 0.4469 0.5532 0.148 Uiso 1 1 calc R . .
H24B H 1.05 0.4375 0.5752 0.148 Uiso 1 1 calc R . .
H24C H 0.9698 0.5185 0.594 0.148 Uiso 1 1 calc R . .
O21 O 0.94290(14) 0.32399(8) 0.64151(7) 0.0583(4) Uani 1 1 d . . .
C25 C 0.8499(2) 0.28143(14) 0.59833(10) 0.0495(5) Uani 1 1 d . B .
O22 O 0.76214(14) 0.31286(9) 0.55722(7) 0.0665(4) Uani 1 1 d . . .
N21 N 0.86784(16) 0.19709(11) 0.60638(7) 0.0505(4) Uani 1 1 d . . .
C26 C 0.97175(19) 0.15584(12) 0.65496(9) 0.0477(5) Uani 1 1 d . B .
H26 H 1.0667 0.1812 0.6552 0.057 Uiso 1 1 calc R A 1
C27 C 0.9720(3) 0.06545(14) 0.63008(12) 0.0717(7) Uani 0.522(8) 1 d P B 1
H27A H 1.0449 0.0579 0.6025 0.086 Uiso 0.522(8) 1 calc PR B 1
H27B H 0.9889 0.0255 0.6654 0.086 Uiso 0.522(8) 1 calc PR B 1
C28 C 0.8293(6) 0.0551(3) 0.5940(3) 0.070(2) Uani 0.522(8) 1 d P B 1
H28A H 0.7608 0.042 0.6228 0.084 Uiso 0.522(8) 1 calc PR B 1
H28B H 0.8282 0.0095 0.563 0.084 Uiso 0.522(8) 1 calc PR B 1
C29 C 0.7923(2) 0.13760(14) 0.56024(10) 0.0627(6) Uani 0.522(8) 1 d P B 1
H29A H 0.8275 0.14 0.5192 0.075 Uiso 0.522(8) 1 calc PR B 1
H29B H 0.6897 0.1477 0.5536 0.075 Uiso 0.522(8) 1 calc PR B 1
C47 C 0.9720(3) 0.06545(14) 0.63008(12) 0.0717(7) Uani 0.478(8) 1 d P B 2
H47A H 1.0697 0.0448 0.6332 0.086 Uiso 0.478(8) 1 calc PR B 2
H47B H 0.9198 0.0289 0.6555 0.086 Uiso 0.478(8) 1 calc PR B 2
C48 C 0.9018(8) 0.0654(4) 0.5613(3) 0.076(2) Uani 0.478(8) 1 d P B 2
H48A H 0.8547 0.0119 0.5497 0.091 Uiso 0.478(8) 1 calc PR B 2
H48B H 0.9707 0.0768 0.5324 0.091 Uiso 0.478(8) 1 calc PR B 2
C49 C 0.7923(2) 0.13760(14) 0.56024(10) 0.0627(6) Uani 0.478(8) 1 d P B 2
H49A H 0.7707 0.1625 0.5177 0.075 Uiso 0.478(8) 1 calc PR B 2
H49B H 0.704 0.1182 0.5739 0.075 Uiso 0.478(8) 1 calc PR B 2
N22 N 0.92937(15) 0.16309(10) 0.71827(7) 0.0474(4) Uani 1 1 d . . .
H22 H 0.8407 0.1554 0.7221 0.057 Uiso 1 1 calc R B .
C30 C 1.02282(19) 0.18134(12) 0.77136(9) 0.0452(5) Uani 1 1 d . B .
O23 O 1.15450(13) 0.18374(10) 0.77107(6) 0.0650(4) Uani 1 1 d . . .
N23 N 0.96438(15) 0.19559(11) 0.82513(8) 0.0554(5) Uani 1 1 d . . .
H23 H 0.8738 0.1875 0.8238 0.066 Uiso 1 1 calc R B .
C31 C 1.04703(19) 0.22387(13) 0.88515(9) 0.0522(5) Uani 1 1 d . B .
H31 H 1.1356 0.1906 0.8928 0.063 Uiso 1 1 calc R . .
C32 C 0.9626(2) 0.20638(16) 0.93940(10) 0.0733(7) Uani 1 1 d . . .
H32A H 0.9399 0.1473 0.9401 0.11 Uiso 1 1 calc R B .
H32B H 0.8756 0.2387 0.9331 0.11 Uiso 1 1 calc R . .
H32C H 1.0188 0.222 0.9796 0.11 Uiso 1 1 calc R . .
C33 C 1.0872(3) 0.31553(17) 0.88267(12) 0.0925(8) Uani 1 1 d . . .
H33A H 1.1406 0.3245 0.8477 0.139 Uiso 1 1 calc R B .
H33B H 1.145 0.3312 0.9225 0.139 Uiso 1 1 calc R . .
H33C H 1.0018 0.3494 0.8762 0.139 Uiso 1 1 calc R . .

loop_
_atom_site_aniso_label
_atom_site_aniso_U_11
_atom_site_aniso_U_22
_atom_site_aniso_U_33
_atom_site_aniso_U_23
_atom_site_aniso_U_13
_atom_site_aniso_U_12
C1 0.0688(15) 0.0553(15) 0.0769(18) 0.0056(12) 0.0131(13) 0.0041(11)
C2 0.120(2) 0.0814(19) 0.089(2) 0.0211(16) 0.0032(18) 0.0224(16)
C3 0.098(2) 0.093(2) 0.165(3) 0.032(2) 0.045(2) -0.0114(16)
C4 0.100(2) 0.0897(19) 0.099(2) -0.0287(17) 0.0100(17) 0.0236(15)
O1 0.0652(9) 0.0576(10) 0.0577(10) -0.0003(7) -0.0050(7) 0.0060(7)
C5 0.0520(13) 0.0664(16) 0.0432(13) -0.0029(12) 0.0053(10) -0.0008(11)
O2 0.0727(10) 0.0843(11) 0.0578(10) -0.0167(9) -0.0105(8) -0.0062(8)
N1 0.0496(10) 0.0556(11) 0.0454(10) 0.0008(9) -0.0026(8) 0.0016(8)
C6 0.0391(10) 0.0655(14) 0.0452(13) -0.0073(10) 0.0111(9) -0.0061(9)
C7 0.0774(16) 0.0664(16) 0.0764(18) -0.0051(13) 0.0250(14) -0.0166(12)
C8 0.0808(17) 0.0675(17) 0.092(2) 0.0174(15) 0.0265(15) 0.0111(13)
C9 0.0548(12) 0.0783(16) 0.0544(14) 0.0171(13) 0.0061(11) 0.0031(11)
N2 0.0300(8) 0.0800(12) 0.0446(11) -0.0047(9) 0.0068(8) 0.0002(8)
C10 0.0320(11) 0.0622(13) 0.0496(13) -0.0085(10) 0.0059(10) -0.0024(9)
O3 0.0289(7) 0.1085(12) 0.0615(10) -0.0039(9) 0.0076(6) -0.0048(7)
N3 0.0302(8) 0.0879(13) 0.0499(11) 0.0020(9) 0.0046(8) -0.0004(8)
C11 0.0415(11) 0.0740(15) 0.0507(14) -0.0026(11) -0.0004(10) -0.0043(10)
C12 0.0723(15) 0.1064(19) 0.0529(15) -0.0008(13) 0.0082(12) 0.0057(13)
C13 0.0851(17) 0.101(2) 0.088(2) 0.0070(16) 0.0071(15) 0.0350(15)
C21 0.0679(14) 0.0461(14) 0.0729(17) -0.0061(12) 0.0124(12) 0.0026(11)
C22 0.112(2) 0.0659(17) 0.091(2) -0.0206(15) -0.0096(17) -0.0086(14)
C23 0.093(2) 0.096(2) 0.163(3) -0.045(2) 0.046(2) 0.0121(16)
C24 0.125(2) 0.0726(18) 0.097(2) 0.0146(16) 0.0129(18) -0.0206(16)
O21 0.0608(8) 0.0490(9) 0.0608(10) -0.0039(7) -0.0048(7) 0.0001(7)
C25 0.0438(11) 0.0622(15) 0.0426(13) -0.0007(11) 0.0072(10) -0.0025(11)
O22 0.0564(9) 0.0811(11) 0.0585(10) 0.0105(8) -0.0034(8) 0.0059(8)
N21 0.0566(10) 0.0537(11) 0.0385(10) -0.0029(8) -0.0019(8) -0.0067(8)
C26 0.0434(11) 0.0577(13) 0.0430(12) -0.0009(10) 0.0095(9) -0.0003(9)
C27 0.0882(18) 0.0598(15) 0.0685(17) -0.0103(12) 0.0168(14) 0.0056(12)
C28 0.083(4) 0.052(3) 0.078(4) -0.015(3) 0.018(3) -0.025(2)
C29 0.0626(14) 0.0767(16) 0.0467(14) -0.0104(12) 0.0011(11) -0.0209(12)
C47 0.0882(18) 0.0598(15) 0.0685(17) -0.0103(12) 0.0168(14) 0.0056(12)
C48 0.081(4) 0.086(4) 0.064(4) -0.024(3) 0.018(3) -0.018(3)
C49 0.0626(14) 0.0767(16) 0.0467(14) -0.0104(12) 0.0011(11) -0.0209(12)
N22 0.0346(8) 0.0693(11) 0.0386(10) -0.0015(8) 0.0064(8) -0.0067(7)
C30 0.0322(10) 0.0601(13) 0.0428(13) 0.0015(10) 0.0042(9) 0.0008(9)
O23 0.0302(7) 0.1133(12) 0.0520(9) -0.0039(8) 0.0077(6) 0.0023(7)
N23 0.0311(8) 0.0941(13) 0.0415(10) -0.0117(9) 0.0067(8) -0.0071(8)
C31 0.0384(10) 0.0750(15) 0.0417(13) -0.0036(11) 0.0011(9) -0.0008(10)
C32 0.0790(15) 0.0940(18) 0.0473(14) -0.0107(12) 0.0106(12) -0.0176(13)
C33 0.1021(19) 0.099(2) 0.0720(18) 0.0035(15) -0.0027(15) -0.0388(16)

loop_
_atom_type_symbol
_atom_type_description
_atom_type_scat_dispersion_real
_atom_type_scat_dispersion_imag
_atom_type_scat_source
C C 0.0033 0 'International Tables Vol C Tables 4.2.6.8 and 6.1.1.4'
H H 0 0 'International Tables Vol C Tables 4.2.6.8 and 6.1.1.4'
N N 0.0061 0 'International Tables Vol C Tables 4.2.6.8 and 6.1.1.4'
O O 0.0106 0 'International Tables Vol C Tables 4.2.6.8 and 6.1.1.4'

loop_
_geom_angle_atom_site_label_1
_geom_angle_atom_site_label_2
_geom_angle_atom_site_label_3
_geom_angle
_geom_angle_site_symmetry_1
_geom_angle_site_symmetry_3
_geom_angle_publ_flag
O1 C1 C4 110.11(19) . . ?
O1 C1 C2 101.54(18) . . ?
C4 C1 C2 111.5(2) . . ?
O1 C1 C3 109.53(18) . . ?
C4 C1 C3 111.5(2) . . ?
C2 C1 C3 112.2(2) . . ?
C5 O1 C1 121.12(17) . . ?
O2 C5 O1 125.8(2) . . ?
O2 C5 N1 123.4(2) . . ?
O1 C5 N1 110.83(18) . . ?
C5 N1 C6 126.17(17) . . ?
C5 N1 C9 120.63(18) . . ?
C6 N1 C9 112.81(17) . . ?
N2 C6 N1 111.13(14) . . ?
N2 C6 C7 114.26(17) . . ?
N1 C6 C7 101.73(16) . . ?
C8 C7 C6 104.03(17) . . ?
C9 C8 C7 103.30(18) . . ?
N1 C9 C8 103.20(18) . . ?
C10 N2 C6 122.37(15) . . ?
O3 C10 N2 122.47(18) . . ?
O3 C10 N3 122.06(19) . . ?
N2 C10 N3 115.46(16) . . ?
C10 N3 C11 123.42(16) . . ?
N3 C11 C12 109.05(16) . . ?
N3 C11 C13 112.14(18) . . ?
C12 C11 C13 111.67(19) . . ?
O21 C21 C24 110.29(18) . . ?
O21 C21 C22 102.41(17) . . ?
C24 C21 C22 110.3(2) . . ?
O21 C21 C23 109.40(18) . . ?
C24 C21 C23 112.2(2) . . ?
C22 C21 C23 111.8(2) . . ?
C25 O21 C21 121.31(16) . . ?
O22 C25 O21 125.7(2) . . ?
O22 C25 N21 123.65(19) . . ?
O21 C25 N21 110.66(18) . . ?
C25 N21 C29 120.93(17) . . ?
C25 N21 C26 125.96(17) . . ?
C29 N21 C26 112.75(17) . . ?
N22 C26 N21 110.99(14) . . ?
N22 C26 C27 113.84(17) . . ?
N21 C26 C27 102.44(16) . . ?
C28 C27 C26 103.7(2) . . ?
C27 C28 C29 106.2(3) . . ?
N21 C29 C28 101.0(2) . . ?
C30 N22 C26 122.79(15) . . ?
O23 C30 N22 122.28(17) . . ?
O23 C30 N23 122.15(18) . . ?
N22 C30 N23 115.56(15) . . ?
C30 N23 C31 123.11(15) . . ?
N23 C31 C33 111.93(18) . . ?
N23 C31 C32 108.91(15) . . ?
C33 C31 C32 111.56(19) . . ?

loop_
_geom_bond_atom_site_label_1
_geom_bond_atom_site_label_2
_geom_bond_distance
_geom_bond_site_symmetry_2
_geom_bond_publ_flag
C1 O1 1.471(2) . ?
C1 C4 1.503(3) . ?
C1 C2 1.509(3) . ?
C1 C3 1.517(3) . ?
O1 C5 1.345(2) . ?
C5 O2 1.212(2) . ?
C5 N1 1.345(2) . ?
N1 C6 1.457(2) . ?
N1 C9 1.458(2) . ?
C6 N2 1.443(2) . ?
C6 C7 1.523(3) . ?
C7 C8 1.506(3) . ?
C8 C9 1.494(3) . ?
N2 C10 1.347(2) . ?
C10 O3 1.236(2) . ?
C10 N3 1.353(2) . ?
N3 C11 1.452(2) . ?
C11 C12 1.510(3) . ?
C11 C13 1.513(3) . ?
C21 O21 1.466(2) . ?
C21 C24 1.503(3) . ?
C21 C22 1.506(3) . ?
C21 C23 1.511(3) . ?
O21 C25 1.345(2) . ?
C25 O22 1.211(2) . ?
C25 N21 1.353(2) . ?
N21 C29 1.459(2) . ?
N21 C26 1.459(2) . ?
C26 N22 1.449(2) . ?
C26 C27 1.523(3) . ?
C27 C28 1.453(5) . ?
C28 C29 1.503(5) . ?
N22 C30 1.346(2) . ?
C30 O23 1.2430(19) . ?
C30 N23 1.347(2) . ?
N23 C31 1.451(2) . ?
C31 C33 1.502(3) . ?
C31 C32 1.509(3) . ?

loop_
_geom_hbond_atom_site_label_D
_geom_hbond_atom_site_label_H
_geom_hbond_atom_site_label_A
_geom_hbond_distance_DH
_geom_hbond_distance_HA
_geom_hbond_distance_DA
_geom_hbond_angle_DHA
_geom_hbond_site_symmetry_A
N2 H2 O23 0.86 2.12 2.9340(19) 157.3 1_455
N3 H3 O23 0.86 2.28 3.057(2) 150.2 1_455
N22 H22 O3 0.86 2.21 2.9964(19) 151.4 .
N23 H23 O3 0.86 2.17 2.9674(19) 153.8 .

loop_
_geom_torsion_atom_site_label_1
_geom_torsion_atom_site_label_2
_geom_torsion_atom_site_label_3
_geom_torsion_atom_site_label_4
_geom_torsion
_geom_torsion_site_symmetry_1
_geom_torsion_site_symmetry_2
_geom_torsion_site_symmetry_3
_geom_torsion_site_symmetry_4
_geom_torsion_publ_flag
C4 C1 O1 C5 65.2(2) . . . . ?
C2 C1 O1 C5 -176.47(17) . . . . ?
C3 C1 O1 C5 -57.7(3) . . . . ?
C1 O1 C5 O2 -6.8(3) . . . . ?
C1 O1 C5 N1 173.10(16) . . . . ?
O2 C5 N1 C6 -176.59(18) . . . . ?
O1 C5 N1 C6 3.5(3) . . . . ?
O2 C5 N1 C9 -4.3(3) . . . . ?
O1 C5 N1 C9 175.81(15) . . . . ?
C5 N1 C6 N2 -76.3(2) . . . . ?
C9 N1 C6 N2 110.89(18) . . . . ?
C5 N1 C6 C7 161.66(18) . . . . ?
C9 N1 C6 C7 -11.1(2) . . . . ?
N2 C6 C7 C8 -89.2(2) . . . . ?
N1 C6 C7 C8 30.6(2) . . . . ?
C6 C7 C8 C9 -39.3(2) . . . . ?
C5 N1 C9 C8 173.89(17) . . . . ?
C6 N1 C9 C8 -12.9(2) . . . . ?
C7 C8 C9 N1 31.7(2) . . . . ?
N1 C6 N2 C10 136.97(18) . . . . ?
C7 C6 N2 C10 -108.6(2) . . . . ?
C6 N2 C10 O3 7.6(3) . . . . ?
C6 N2 C10 N3 -173.41(16) . . . . ?
O3 C10 N3 C11 -0.9(3) . . . . ?
N2 C10 N3 C11 -179.86(17) . . . . ?
C10 N3 C11 C12 163.49(19) . . . . ?
C10 N3 C11 C13 -72.3(2) . . . . ?
C24 C21 O21 C25 -64.1(2) . . . . ?
C22 C21 O21 C25 178.51(18) . . . . ?
C23 C21 O21 C25 59.7(3) . . . . ?
C21 O21 C25 O22 7.9(3) . . . . ?
C21 O21 C25 N21 -172.62(15) . . . . ?
O22 C25 N21 C29 7.4(3) . . . . ?
O21 C25 N21 C29 -172.09(15) . . . . ?
O22 C25 N21 C26 179.93(17) . . . . ?
O21 C25 N21 C26 0.5(3) . . . . ?
C25 N21 C26 N22 73.1(2) . . . . ?
C29 N21 C26 N22 -113.86(17) . . . . ?
C25 N21 C26 C27 -165.08(18) . . . . ?
C29 N21 C26 C27 8.0(2) . . . . ?
N22 C26 C27 C28 92.0(4) . . . . ?
N21 C26 C27 C28 -27.9(4) . . . . ?
C26 C27 C28 C29 38.2(5) . . . . ?
C25 N21 C29 C28 -172.3(3) . . . . ?
C26 N21 C29 C28 14.2(4) . . . . ?
C27 C28 C29 N21 -32.3(5) . . . . ?
N21 C26 N22 C30 -137.45(18) . . . . ?
C27 C26 N22 C30 107.6(2) . . . . ?
C26 N22 C30 O23 -8.4(3) . . . . ?
C26 N22 C30 N23 172.55(16) . . . . ?
O23 C30 N23 C31 7.0(3) . . . . ?
N22 C30 N23 C31 -173.97(17) . . . . ?
C30 N23 C31 C33 74.5(2) . . . . ?
C30 N23 C31 C32 -161.72(19) . . . . ?
